data_2019894
loop_
_publ_author_name
'Xiao, Zu-Ping'
'Wen, Meng'
'Wang, Chun-Ya'
'Huang, Xi-He'

_publ_section_title
;
 A two-dimensional silver(I) coordination polymer constructed from
 4-aminophenylarsonate and triphenylphosphane:
 poly[[(\m~3~-4-aminophenylarsonato-\k^3^<i>N</i>:<i>O</i>:<i>O</i>)(triphenylphosphane-\k<i>P</i>)silver(I)]
 monohydrate]
;
_journal_coeditor_code KU3147
_journal_issue 4
_journal_name_full 'Acta Crystallographica Section C'
_journal_page_first
;
;
_journal_paper_doi 10.1107/S2053229615003885
_journal_volume 71
_journal_year 2015
_chemical_formula_iupac '[Ag (C6 H7 As N O3) (C18 H15 P)] , H2 O'
_chemical_formula_moiety 'C24 H22 Ag As N O3 P, H2 O'
_chemical_formula_sum 'C24 H24 Ag As N O4 P'
_chemical_formula_weight 604.20
_chemical_name_systematic
;Poly[[(\m~3~-4-aminophenylarsonato-\k^3^<i>N</i>:<i>O</i>:<i>O</i>)(triphenylphosphane-\k<i>P</i>)silver(I)]
monohydrate]
;
_space_group_IT_number 14
_symmetry_cell_setting monoclinic
_symmetry_space_group_name_Hall '-P 2yn'
_symmetry_space_group_name_H-M 'P 1 21/n 1'
_atom_sites_solution_hydrogens geom
_atom_sites_solution_primary direct
_atom_sites_solution_secondary difmap
_audit_creation_method SHELXL97
_cell_angle_alpha 90.00
_cell_angle_beta 106.13(3)
_cell_angle_gamma 90.00
_cell_formula_units_Z 4
_cell_length_a 14.751(3)
_cell_length_b 10.014(2)
_cell_length_c 16.418(4)
_cell_measurement_reflns_used 7233
_cell_measurement_temperature 293(2)
_cell_measurement_theta_max 27.4855
_cell_measurement_theta_min 3.2870
_cell_volume 2329.7(9)
_computing_cell_refinement
;
CrystalClear (Rigaku, 2007)
;
_computing_data_collection
;
CrystalClear (Rigaku, 2007)
;
_computing_data_reduction
;
CrystalClear (Rigaku, 2007)
;
_computing_molecular_graphics
;
SHELXTL (Sheldrick, 2008)
;
_computing_publication_material
;
SHELXTL (Sheldrick, 2008)
;
_computing_structure_refinement
;
SHELXL97 (Sheldrick, 2008)
;
_computing_structure_solution
;
SHELXS97 (Sheldrick, 2008)
;
_diffrn_ambient_temperature 293(2)
_diffrn_detector_area_resol_mean 28.5714
_diffrn_measured_fraction_theta_full 0.997
_diffrn_measured_fraction_theta_max 0.998
_diffrn_measurement_device_type 'Rigaku Mercury CCD area-detector'
_diffrn_measurement_method \w
_diffrn_radiation_monochromator graphite
_diffrn_radiation_source 'fine-focus sealed tube'
_diffrn_radiation_type MoK\a
_diffrn_radiation_wavelength 0.71073
_diffrn_reflns_av_R_equivalents 0.0417
_diffrn_reflns_av_sigmaI/netI 0.0350
_diffrn_reflns_limit_h_max 19
_diffrn_reflns_limit_h_min -19
_diffrn_reflns_limit_k_max 12
_diffrn_reflns_limit_k_min -12
_diffrn_reflns_limit_l_max 21
_diffrn_reflns_limit_l_min -18
_diffrn_reflns_number 18980
_diffrn_reflns_theta_full 25.50
_diffrn_reflns_theta_max 27.48
_diffrn_reflns_theta_min 3.29
_exptl_absorpt_coefficient_mu 2.375
_exptl_absorpt_correction_T_max 1.0000
_exptl_absorpt_correction_T_min 0.7461
_exptl_absorpt_correction_type multi-scan
_exptl_absorpt_process_details
;
(RAPID-AUTO; Rigaku, 1998)
;
_exptl_crystal_colour colourless
_exptl_crystal_density_diffrn 1.723
_exptl_crystal_density_method 'not measured'
_exptl_crystal_description block
_exptl_crystal_F_000 1208
_exptl_crystal_size_max 0.31
_exptl_crystal_size_mid 0.15
_exptl_crystal_size_min 0.10
_refine_diff_density_max 0.454
_refine_diff_density_min -0.461
_refine_ls_extinction_method none
_refine_ls_goodness_of_fit_ref 1.198
_refine_ls_hydrogen_treatment constr
_refine_ls_matrix_type full
_refine_ls_number_parameters 289
_refine_ls_number_reflns 5331
_refine_ls_number_restraints 0
_refine_ls_restrained_S_all 1.198
_refine_ls_R_factor_all 0.0491
_refine_ls_R_factor_gt 0.0433
_refine_ls_shift/su_max 0.001
_refine_ls_shift/su_mean 0.000
_refine_ls_structure_factor_coef Fsqd
_refine_ls_weighting_details 'calc w = 1/[\s^2^(Fo^2^)+(0.0166P)^2^+2.6980P] where P=(Fo^2^+2Fc^2^)/3'
_refine_ls_weighting_scheme calc
_refine_ls_wR_factor_gt 0.0773
_refine_ls_wR_factor_ref 0.0794
_reflns_number_gt 4947
_reflns_number_total 5331
_reflns_threshold_expression I>2\s(I)
_cod_data_source_file ku3147sup1.cf
_cod_data_source_block I
_cod_original_cell_volume 2329.8(9)
_cod_original_sg_symbol_H-M 'P 21/n'
_cod_database_code 2019894
_cod_database_fobs_code 2019894

loop_
_symmetry_equiv_pos_as_xyz
'x, y, z'
'-x+1/2, y+1/2, -z+1/2'
'-x, -y, -z'
'x-1/2, -y-1/2, z-1/2'

loop_
_atom_site_type_symbol
_atom_site_label
_atom_site_fract_x
_atom_site_fract_y
_atom_site_fract_z
_atom_site_U_iso_or_equiv
_atom_site_adp_type
_atom_site_calc_flag
_atom_site_refinement_flags
_atom_site_occupancy
_atom_site_symmetry_multiplicity
Ag Ag1 0.373989(18) 0.00080(3) 0.454968(17) 0.03820(9) Uani d . 1 1
As As1 0.46537(2) 0.29970(3) 0.44930(2) 0.02964(9) Uani d . 1 1
P P1 0.22421(6) 0.00973(9) 0.48273(6) 0.03131(19) Uani d . 1 1
N N1 0.1050(2) 0.3627(3) 0.15862(18) 0.0405(7) Uani d . 1 1
H H1A 0.0589 0.3931 0.1758 0.049 Uiso d R 1 1
H H1B 0.0896 0.2872 0.1337 0.049 Uiso d R 1 1
C C1 0.3503(2) 0.3171(3) 0.3599(2) 0.0300(7) Uani d . 1 1
C C2 0.3391(3) 0.2455(3) 0.2851(2) 0.0369(8) Uani d . 1 1
H H2A 0.3868 0.1886 0.2793 0.044 Uiso calc R 1 1
C C3 0.2577(3) 0.2585(3) 0.2197(2) 0.0392(8) Uani d . 1 1
H H3A 0.2506 0.2103 0.1698 0.047 Uiso calc R 1 1
C C4 0.1860(2) 0.3434(3) 0.2279(2) 0.0318(7) Uani d . 1 1
C C5 0.1970(2) 0.4132(4) 0.3025(2) 0.0364(8) Uani d . 1 1
H H5A 0.1492 0.4693 0.3088 0.044 Uiso calc R 1 1
C C6 0.2790(2) 0.3997(3) 0.3679(2) 0.0355(8) Uani d . 1 1
H H6A 0.2859 0.4472 0.4179 0.043 Uiso calc R 1 1
C C7 0.1304(2) 0.0923(3) 0.4025(2) 0.0335(7) Uani d . 1 1
C C8 0.1194(3) 0.0571(4) 0.3185(2) 0.0467(9) Uani d . 1 1
H H8A 0.1613 -0.0025 0.3048 0.056 Uiso calc R 1 1
C C9 0.0463(3) 0.1106(4) 0.2553(3) 0.0574(12) Uani d . 1 1
H H9A 0.0371 0.0836 0.1994 0.069 Uiso calc R 1 1
C C10 -0.0129(3) 0.2033(5) 0.2745(3) 0.0595(12) Uani d . 1 1
H H10A -0.0608 0.2411 0.2314 0.071 Uiso calc R 1 1
C C11 -0.0018(3) 0.2406(4) 0.3570(3) 0.0555(11) Uani d . 1 1
H H11A -0.0421 0.3037 0.3698 0.067 Uiso calc R 1 1
C C12 0.0694(3) 0.1842(4) 0.4217(3) 0.0436(9) Uani d . 1 1
H H12A 0.0761 0.2082 0.4778 0.052 Uiso calc R 1 1
C C13 0.2162(2) 0.0887(3) 0.5805(2) 0.0333(7) Uani d . 1 1
C C14 0.1638(3) 0.0357(4) 0.6310(2) 0.0440(9) Uani d . 1 1
H H14A 0.1359 -0.0478 0.6184 0.053 Uiso calc R 1 1
C C15 0.1529(3) 0.1064(5) 0.7000(3) 0.0562(11) Uani d . 1 1
H H15A 0.1185 0.0697 0.7341 0.067 Uiso calc R 1 1
C C16 0.1930(3) 0.2315(5) 0.7184(3) 0.0623(12) Uani d . 1 1
H H16A 0.1844 0.2800 0.7639 0.075 Uiso calc R 1 1
C C17 0.2458(3) 0.2837(4) 0.6689(3) 0.0572(11) Uani d . 1 1
H H17A 0.2733 0.3675 0.6817 0.069 Uiso calc R 1 1
C C18 0.2587(3) 0.2135(4) 0.6007(2) 0.0450(9) Uani d . 1 1
H H18A 0.2954 0.2492 0.5683 0.054 Uiso calc R 1 1
C C19 0.1802(2) -0.1601(3) 0.4856(2) 0.0332(7) Uani d . 1 1
C C20 0.0901(3) -0.2005(4) 0.4401(3) 0.0452(9) Uani d . 1 1
H H20A 0.0473 -0.1383 0.4092 0.054 Uiso calc R 1 1
C C21 0.0642(3) -0.3331(4) 0.4408(3) 0.0553(11) Uani d . 1 1
H H21A 0.0043 -0.3601 0.4097 0.066 Uiso calc R 1 1
C C22 0.1266(3) -0.4254(4) 0.4874(3) 0.0557(11) Uani d . 1 1
H H22A 0.1086 -0.5144 0.4877 0.067 Uiso calc R 1 1
C C23 0.2147(3) -0.3865(4) 0.5330(3) 0.0540(11) Uani d . 1 1
H H23A 0.2563 -0.4487 0.5653 0.065 Uiso calc R 1 1
C C24 0.2423(3) -0.2552(4) 0.5314(2) 0.0418(8) Uani d . 1 1
H H24A 0.3031 -0.2301 0.5613 0.050 Uiso calc R 1 1
O O1 0.50011(16) 0.1400(2) 0.44945(15) 0.0355(5) Uani d . 1 1
O O2 0.45402(19) 0.3537(2) 0.54106(15) 0.0424(6) Uani d . 1 1
O O3 0.55121(16) 0.3912(2) 0.42135(16) 0.0425(6) Uani d . 1 1
H H3 0.5471 0.4699 0.4338 0.064 Uiso calc R 1 1
O OW1 0.5529(2) 0.0356(3) 0.3137(2) 0.0753(10) Uani d . 1 1
H H1W 0.5494 0.0759 0.3562 0.113 Uiso d R 1 1
H H2W 0.5954 0.0495 0.2915 0.113 Uiso d R 1 1

loop_
_atom_site_aniso_label
_atom_site_aniso_U_11
_atom_site_aniso_U_22
_atom_site_aniso_U_33
_atom_site_aniso_U_12
_atom_site_aniso_U_13
_atom_site_aniso_U_23
Ag1 0.02939(14) 0.04202(16) 0.04215(16) -0.00168(12) 0.00822(11) -0.00161(12)
As1 0.03008(17) 0.02429(16) 0.02937(17) -0.00141(14) -0.00035(13) 0.00190(13)
P1 0.0277(4) 0.0309(4) 0.0337(4) -0.0002(4) 0.0057(4) 0.0021(4)
N1 0.0350(16) 0.0440(17) 0.0357(16) -0.0002(14) -0.0013(13) 0.0074(13)
C1 0.0316(17) 0.0241(15) 0.0304(16) -0.0008(13) 0.0022(13) 0.0031(13)
C2 0.0391(19) 0.0317(17) 0.0351(18) 0.0085(15) 0.0022(15) -0.0015(14)
C3 0.045(2) 0.0328(18) 0.0333(18) 0.0010(16) 0.0002(16) -0.0033(15)
C4 0.0291(17) 0.0295(17) 0.0325(17) -0.0026(13) 0.0013(14) 0.0070(14)
C5 0.0311(17) 0.0360(19) 0.0409(19) 0.0077(15) 0.0077(15) 0.0055(16)
C6 0.0361(18) 0.0343(18) 0.0330(17) 0.0029(15) 0.0045(14) -0.0006(15)
C7 0.0303(17) 0.0313(17) 0.0363(18) -0.0018(14) 0.0049(14) 0.0041(15)
C8 0.059(3) 0.038(2) 0.040(2) 0.0005(19) 0.0086(19) 0.0025(17)
C9 0.073(3) 0.052(3) 0.037(2) -0.017(2) -0.002(2) 0.0092(19)
C10 0.039(2) 0.064(3) 0.062(3) -0.011(2) -0.009(2) 0.028(2)
C11 0.039(2) 0.054(3) 0.073(3) 0.0117(19) 0.015(2) 0.021(2)
C12 0.036(2) 0.047(2) 0.047(2) 0.0041(17) 0.0098(17) 0.0072(18)
C13 0.0297(17) 0.0346(18) 0.0330(17) 0.0022(14) 0.0045(14) 0.0004(14)
C14 0.046(2) 0.044(2) 0.042(2) -0.0048(18) 0.0122(17) 0.0003(17)
C15 0.061(3) 0.070(3) 0.042(2) 0.000(2) 0.022(2) 0.003(2)
C16 0.075(3) 0.070(3) 0.041(2) 0.006(3) 0.015(2) -0.014(2)
C17 0.066(3) 0.049(3) 0.050(2) -0.005(2) 0.004(2) -0.014(2)
C18 0.044(2) 0.042(2) 0.048(2) -0.0116(18) 0.0107(18) -0.0058(18)
C19 0.0349(18) 0.0292(17) 0.0373(18) -0.0015(14) 0.0132(15) -0.0014(14)
C20 0.0358(19) 0.042(2) 0.055(2) -0.0024(17) 0.0080(18) 0.0047(18)
C21 0.046(2) 0.048(2) 0.070(3) -0.013(2) 0.013(2) -0.006(2)
C22 0.066(3) 0.033(2) 0.075(3) -0.010(2) 0.032(2) -0.007(2)
C23 0.063(3) 0.035(2) 0.065(3) 0.005(2) 0.020(2) 0.009(2)
C24 0.040(2) 0.0366(19) 0.046(2) 0.0006(16) 0.0078(17) 0.0019(16)
O1 0.0316(12) 0.0250(11) 0.0429(14) 0.0018(10) -0.0011(10) 0.0036(10)
O2 0.0590(17) 0.0334(13) 0.0316(13) -0.0089(12) 0.0073(12) -0.0019(10)
O3 0.0348(13) 0.0334(13) 0.0583(16) -0.0052(11) 0.0110(12) 0.0014(12)
OW1 0.069(2) 0.083(2) 0.077(2) -0.0036(19) 0.0252(19) -0.0138(19)

loop_
_atom_type_symbol
_atom_type_description
_atom_type_scat_dispersion_real
_atom_type_scat_dispersion_imag
_atom_type_scat_source
C C 0.0033 0.0016 'International Tables Vol C Tables 4.2.6.8 and 6.1.1.4'
H H 0.0000 0.0000 'International Tables Vol C Tables 4.2.6.8 and 6.1.1.4'
N N 0.0061 0.0033 'International Tables Vol C Tables 4.2.6.8 and 6.1.1.4'
O O 0.0106 0.0060 'International Tables Vol C Tables 4.2.6.8 and 6.1.1.4'
As As 0.0499 2.0058 'International Tables Vol C Tables 4.2.6.8 and 6.1.1.4'
Ag Ag -0.8971 1.1015 'International Tables Vol C Tables 4.2.6.8 and 6.1.1.4'
P P 0.1023 0.0942 'International Tables Vol C Tables 4.2.6.8 and 6.1.1.4'

loop_
_geom_angle_atom_site_label_1
_geom_angle_atom_site_label_2
_geom_angle_atom_site_label_3
_geom_angle_site_symmetry_1
_geom_angle_site_symmetry_3
_geom_angle
_geom_angle_publ_flag
O1 Ag1 P1 . . 140.70(6) y
O1 Ag1 N1 . 2_545 92.11(10) y
P1 Ag1 N1 . 2_545 119.75(8) y
O1 Ag1 O1 . 3_656 84.30(8) y
P1 Ag1 O1 . 3_656 117.87(6) y
N1 Ag1 O1 2_545 3_656 85.95(9) y
O2 As1 O1 . . 114.75(12) ?
O2 As1 O3 . . 109.65(13) ?
O1 As1 O3 . . 105.09(12) ?
O2 As1 C1 . . 112.09(14) ?
O1 As1 C1 . . 106.98(12) ?
O3 As1 C1 . . 107.85(13) ?
C7 P1 C13 . . 102.59(16) ?
C7 P1 C19 . . 103.74(16) ?
C13 P1 C19 . . 105.71(16) ?
C7 P1 Ag1 . . 115.96(12) ?
C13 P1 Ag1 . . 118.42(11) ?
C19 P1 Ag1 . . 109.02(11) ?
C4 N1 Ag1 . 2 116.0(2) ?
C4 N1 H1A . . 110.7 ?
Ag1 N1 H1A 2 . 109.5 ?
C4 N1 H1B . . 108.2 ?
Ag1 N1 H1B 2 . 102.1 ?
H1A N1 H1B . . 109.8 ?
C6 C1 C2 . . 119.2(3) ?
C6 C1 As1 . . 121.3(2) ?
C2 C1 As1 . . 119.5(2) ?
C3 C2 C1 . . 120.3(3) ?
C3 C2 H2A . . 119.9 ?
C1 C2 H2A . . 119.9 ?
C2 C3 C4 . . 120.2(3) ?
C2 C3 H3A . . 119.9 ?
C4 C3 H3A . . 119.9 ?
C5 C4 C3 . . 119.4(3) ?
C5 C4 N1 . . 120.5(3) ?
C3 C4 N1 . . 120.1(3) ?
C4 C5 C6 . . 120.1(3) ?
C4 C5 H5A . . 120.0 ?
C6 C5 H5A . . 120.0 ?
C1 C6 C5 . . 120.8(3) ?
C1 C6 H6A . . 119.6 ?
C5 C6 H6A . . 119.6 ?
C12 C7 C8 . . 119.4(3) ?
C12 C7 P1 . . 123.3(3) ?
C8 C7 P1 . . 117.3(3) ?
C9 C8 C7 . . 120.0(4) ?
C9 C8 H8A . . 120.0 ?
C7 C8 H8A . . 120.0 ?
C10 C9 C8 . . 120.3(4) ?
C10 C9 H9A . . 119.8 ?
C8 C9 H9A . . 119.8 ?
C9 C10 C11 . . 120.2(4) ?
C9 C10 H10A . . 119.9 ?
C11 C10 H10A . . 119.9 ?
C10 C11 C12 . . 120.1(4) ?
C10 C11 H11A . . 120.0 ?
C12 C11 H11A . . 120.0 ?
C7 C12 C11 . . 119.9(4) ?
C7 C12 H12A . . 120.0 ?
C11 C12 H12A . . 120.0 ?
C14 C13 C18 . . 119.2(3) ?
C14 C13 P1 . . 122.9(3) ?
C18 C13 P1 . . 117.6(3) ?
C15 C14 C13 . . 120.3(4) ?
C15 C14 H14A . . 119.8 ?
C13 C14 H14A . . 119.8 ?
C16 C15 C14 . . 120.2(4) ?
C16 C15 H15A . . 119.9 ?
C14 C15 H15A . . 119.9 ?
C17 C16 C15 . . 119.6(4) ?
C17 C16 H16A . . 120.2 ?
C15 C16 H16A . . 120.2 ?
C16 C17 C18 . . 120.9(4) ?
C16 C17 H17A . . 119.5 ?
C18 C17 H17A . . 119.5 ?
C17 C18 C13 . . 119.7(4) ?
C17 C18 H18A . . 120.2 ?
C13 C18 H18A . . 120.2 ?
C24 C19 C20 . . 118.6(3) ?
C24 C19 P1 . . 117.9(3) ?
C20 C19 P1 . . 123.4(3) ?
C21 C20 C19 . . 119.9(4) ?
C21 C20 H20A . . 120.0 ?
C19 C20 H20A . . 120.0 ?
C22 C21 C20 . . 120.5(4) ?
C22 C21 H21A . . 119.8 ?
C20 C21 H21A . . 119.8 ?
C23 C22 C21 . . 120.0(4) ?
C23 C22 H22A . . 120.0 ?
C21 C22 H22A . . 120.0 ?
C22 C23 C24 . . 120.2(4) ?
C22 C23 H23A . . 119.9 ?
C24 C23 H23A . . 119.9 ?
C23 C24 C19 . . 120.7(4) ?
C23 C24 H24A . . 119.6 ?
C19 C24 H24A . . 119.6 ?
As1 O1 Ag1 . . 108.72(11) ?
As1 O1 Ag1 . 3_656 135.19(12) ?
Ag1 O1 Ag1 . 3_656 95.70(8) ?
As1 O3 H3 . . 109.5 ?
H1W OW1 H2W . . 122.0 ?

loop_
_geom_bond_atom_site_label_1
_geom_bond_atom_site_label_2
_geom_bond_site_symmetry_2
_geom_bond_distance
_geom_bond_publ_flag
Ag1 O1 . 2.346(2) y
Ag1 P1 . 2.3783(10) y
Ag1 N1 2_545 2.410(3) y
Ag1 O1 3_656 2.506(2) y
As1 O2 . 1.653(2) y
As1 O1 . 1.679(2) y
As1 O3 . 1.725(2) y
As1 C1 . 1.919(3) ?
P1 C7 . 1.822(3) ?
P1 C13 . 1.823(3) ?
P1 C19 . 1.826(3) ?
N1 C4 . 1.416(4) ?
N1 Ag1 2 2.410(3) ?
N1 H1A . 0.8600 ?
N1 H1B . 0.8600 ?
C1 C6 . 1.374(5) ?
C1 C2 . 1.391(5) ?
C2 C3 . 1.377(5) ?
C2 H2A . 0.9300 ?
C3 C4 . 1.392(5) ?
C3 H3A . 0.9300 ?
C4 C5 . 1.380(5) ?
C5 C6 . 1.383(4) ?
C5 H5A . 0.9300 ?
C6 H6A . 0.9300 ?
C7 C12 . 1.383(5) ?
C7 C8 . 1.389(5) ?
C8 C9 . 1.380(5) ?
C8 H8A . 0.9300 ?
C9 C10 . 1.370(6) ?
C9 H9A . 0.9300 ?
C10 C11 . 1.371(6) ?
C10 H10A . 0.9300 ?
C11 C12 . 1.389(5) ?
C11 H11A . 0.9300 ?
C12 H12A . 0.9300 ?
C13 C14 . 1.387(5) ?
C13 C18 . 1.396(5) ?
C14 C15 . 1.382(5) ?
C14 H14A . 0.9300 ?
C15 C16 . 1.382(6) ?
C15 H15A . 0.9300 ?
C16 C17 . 1.374(6) ?
C16 H16A . 0.9300 ?
C17 C18 . 1.380(5) ?
C17 H17A . 0.9300 ?
C18 H18A . 0.9300 ?
C19 C24 . 1.389(5) ?
C19 C20 . 1.392(5) ?
C20 C21 . 1.383(5) ?
C20 H20A . 0.9300 ?
C21 C22 . 1.376(6) ?
C21 H21A . 0.9300 ?
C22 C23 . 1.365(6) ?
C22 H22A . 0.9300 ?
C23 C24 . 1.378(5) ?
C23 H23A . 0.9300 ?
C24 H24A . 0.9300 ?
O1 Ag1 3_656 2.506(2) ?
O3 H3 . 0.8200 ?
OW1 H1W . 0.8199 ?
OW1 H2W . 0.8199 ?

loop_
_geom_hbond_atom_site_label_D
_geom_hbond_atom_site_label_H
_geom_hbond_atom_site_label_A
_geom_hbond_site_symmetry_A
_geom_hbond_distance_DH
_geom_hbond_distance_HA
_geom_hbond_distance_DA
_geom_hbond_angle_DHA
N1 H1A OW1 2 0.86 2.22 3.035(5) 157.3
N1 H1B O2 4_565 0.86 2.57 3.316(4) 145.3
O3 H3 O2 3_666 0.82 1.82 2.634(4) 175.7
OW1 H1W O1 . 0.82 1.98 2.763(4) 160.5

loop_
_geom_torsion_atom_site_label_1
_geom_torsion_atom_site_label_2
_geom_torsion_atom_site_label_3
_geom_torsion_atom_site_label_4
_geom_torsion_site_symmetry_1
_geom_torsion_site_symmetry_4
_geom_torsion
O1 Ag1 P1 C7 . . 71.03(16)
N1 Ag1 P1 C7 2_545 . -68.89(16)
O1 Ag1 P1 C7 3_656 . -171.03(14)
O1 Ag1 P1 C13 . . -51.59(16)
N1 Ag1 P1 C13 2_545 . 168.49(15)
O1 Ag1 P1 C13 3_656 . 66.35(14)
O1 Ag1 P1 C19 . . -172.41(14)
N1 Ag1 P1 C19 2_545 . 47.67(15)
O1 Ag1 P1 C19 3_656 . -54.46(13)
O2 As1 C1 C6 . . 17.7(3)
O1 As1 C1 C6 . . 144.3(3)
O3 As1 C1 C6 . . -103.1(3)
O2 As1 C1 C2 . . -162.8(3)
O1 As1 C1 C2 . . -36.2(3)
O3 As1 C1 C2 . . 76.4(3)
C6 C1 C2 C3 . . 0.6(5)
As1 C1 C2 C3 . . -178.9(3)
C1 C2 C3 C4 . . 0.0(5)
C2 C3 C4 C5 . . -0.7(5)
C2 C3 C4 N1 . . 176.1(3)
Ag1 N1 C4 C5 2 . 102.3(3)
Ag1 N1 C4 C3 2 . -74.5(4)
C3 C4 C5 C6 . . 0.7(5)
N1 C4 C5 C6 . . -176.1(3)
C2 C1 C6 C5 . . -0.6(5)
As1 C1 C6 C5 . . 178.9(3)
C4 C5 C6 C1 . . -0.1(5)
C13 P1 C7 C12 . . -3.8(3)
C19 P1 C7 C12 . . 106.1(3)
Ag1 P1 C7 C12 . . -134.4(3)
C13 P1 C7 C8 . . 177.9(3)
C19 P1 C7 C8 . . -72.2(3)
Ag1 P1 C7 C8 . . 47.3(3)
C12 C7 C8 C9 . . -2.0(6)
P1 C7 C8 C9 . . 176.4(3)
C7 C8 C9 C10 . . 3.2(6)
C8 C9 C10 C11 . . -2.1(6)
C9 C10 C11 C12 . . -0.1(6)
C8 C7 C12 C11 . . -0.2(6)
P1 C7 C12 C11 . . -178.5(3)
C10 C11 C12 C7 . . 1.3(6)
C7 P1 C13 C14 . . 93.5(3)
C19 P1 C13 C14 . . -14.9(3)
Ag1 P1 C13 C14 . . -137.4(3)
C7 P1 C13 C18 . . -81.0(3)
C19 P1 C13 C18 . . 170.6(3)
Ag1 P1 C13 C18 . . 48.1(3)
C18 C13 C14 C15 . . 0.7(6)
P1 C13 C14 C15 . . -173.7(3)
C13 C14 C15 C16 . . 1.0(6)
C14 C15 C16 C17 . . -1.6(7)
C15 C16 C17 C18 . . 0.6(7)
C16 C17 C18 C13 . . 1.1(6)
C14 C13 C18 C17 . . -1.8(6)
P1 C13 C18 C17 . . 173.0(3)
C7 P1 C19 C24 . . 170.0(3)
C13 P1 C19 C24 . . -82.5(3)
Ag1 P1 C19 C24 . . 45.8(3)
C7 P1 C19 C20 . . -5.7(3)
C13 P1 C19 C20 . . 101.8(3)
Ag1 P1 C19 C20 . . -129.9(3)
C24 C19 C20 C21 . . -0.3(6)
P1 C19 C20 C21 . . 175.4(3)
C19 C20 C21 C22 . . 1.0(7)
C20 C21 C22 C23 . . -0.2(7)
C21 C22 C23 C24 . . -1.2(7)
C22 C23 C24 C19 . . 1.9(6)
C20 C19 C24 C23 . . -1.2(6)
P1 C19 C24 C23 . . -177.1(3)
O2 As1 O1 Ag1 . . 72.59(14)
O3 As1 O1 Ag1 . . -166.90(11)
C1 As1 O1 Ag1 . . -52.42(15)
O2 As1 O1 Ag1 . 3_656 -46.7(2)
O3 As1 O1 Ag1 . 3_656 73.77(19)
C1 As1 O1 Ag1 . 3_656 -171.75(17)
P1 Ag1 O1 As1 . . -13.57(17)
N1 Ag1 O1 As1 2_545 . 132.41(12)
O1 Ag1 O1 As1 3_656 . -141.87(16)
P1 Ag1 O1 Ag1 . 3_656 128.29(7)
N1 Ag1 O1 Ag1 2_545 3_656 -85.72(10)
O1 Ag1 O1 Ag1 3_656 3_656 0.0
